data_4020989
loop_
_publ_author_name
'Jye-Shane Yang'
'Yan-Duo Lin'
'Yu-Hsi Lin'
'Fen-Ling Liao'

_publ_section_title
;
 Zn(II)-Induced Ground-State \p-Deconjugation and
 Excited-State Electron Transfer in
 N,N-Bis(2-pyridyl)amino-Substituted Arenes
;
_journal_name_full 'Journal of Organic Chemistry'
_journal_page_first 3517
_journal_page_last 3525
_journal_paper_doi 10.1021/jo049902z
_journal_volume 69
_journal_year 2004
_chemical_formula_sum 'C24 H19 Cl2 N3 Zn'
_chemical_formula_weight 485.69
_space_group_IT_number 15
_symmetry_cell_setting monoclinic
_symmetry_space_group_name_Hall '-C 2yc'
_symmetry_space_group_name_H-M 'C 1 2/c 1'
_cell_angle_alpha 90.00
_cell_angle_beta 110.3050(10)
_cell_angle_gamma 90.00
_cell_formula_units_Z 8
_cell_length_a 22.5713(15)
_cell_length_b 9.4419(6)
_cell_length_c 21.7120(14)
_cell_measurement_temperature 295(2)
_cell_volume 4339.6(5)
_diffrn_ambient_temperature 295(2)
_exptl_crystal_density_diffrn 1.487
_cod_depositor_comments
;
The following automatic conversions were performed:
'_symmetry_cell_setting' value 'Monoclinic' changed to 'monoclinic'
according to '/home/saulius/struct/CIF-dictionaries/cif_core.dic'
dictionary named 'cif_core.dic' version 2.4.1 from 2010-06-29.

Automatic conversion script
Id: cif_fix_enum 1527 2010-12-29 10:47:43Z saulius 
;
_cod_original_sg_symbol_H-M 'C 2/c'
_cod_database_code 4020989

loop_
_symmetry_equiv_pos_as_xyz
'x, y, z'
'-x, y, -z+1/2'
'x+1/2, y+1/2, z'
'-x+1/2, y+1/2, -z+1/2'
'-x, -y, -z'
'x, -y, z-1/2'
'-x+1/2, -y+1/2, -z'
'x+1/2, -y+1/2, z-1/2'

loop_
_atom_site_label
_atom_site_type_symbol
_atom_site_fract_x
_atom_site_fract_y
_atom_site_fract_z
_atom_site_U_iso_or_equiv
_atom_site_adp_type
_atom_site_occupancy
_atom_site_symmetry_multiplicity
_atom_site_calc_flag
_atom_site_refinement_flags
_atom_site_disorder_assembly
_atom_site_disorder_group
Zn1 Zn 0.034452(13) 0.77059(3) 0.079403(14) 0.04531(11) Uani 1 1 d . . .
Cl1 Cl 0.09819(4) 0.78897(11) 0.02240(5) 0.0861(3) Uani 1 1 d . . .
Cl2 Cl 0.05345(4) 0.59432(8) 0.15016(4) 0.0802(3) Uani 1 1 d . . .
N1 N 0.02594(9) 0.9630(2) 0.11672(10) 0.0451(5) Uani 1 1 d . . .
N2 N -0.08274(9) 0.9238(2) 0.10010(10) 0.0433(4) Uani 1 1 d . . .
N3 N -0.05869(10) 0.7692(2) 0.02538(10) 0.0426(4) Uani 1 1 d . . .
C1 C 0.07820(12) 1.0445(3) 0.13970(14) 0.0549(6) Uani 1 1 d . . .
C2 C 0.08022(14) 1.1678(3) 0.17321(14) 0.0593(7) Uani 1 1 d . . .
C3 C 0.02571(16) 1.2120(3) 0.18132(15) 0.0626(8) Uani 1 1 d . . .
C4 C -0.02842(13) 1.1337(3) 0.15730(14) 0.0574(7) Uani 1 1 d . . .
C5 C -0.02735(11) 1.0065(2) 0.12435(11) 0.0414(5) Uani 1 1 d . . .
C6 C -0.10197(11) 0.8394(2) 0.04269(11) 0.0398(5) Uani 1 1 d . . .
C7 C -0.16599(12) 0.8272(3) 0.00533(14) 0.0542(6) Uani 1 1 d . . .
C8 C -0.18470(14) 0.7408(3) -0.04898(14) 0.0616(8) Uani 1 1 d . . .
C9 C -0.14001(14) 0.6665(3) -0.06541(13) 0.0595(7) Uani 1 1 d . . .
C10 C -0.07798(13) 0.6848(3) -0.02836(13) 0.0531(6) Uani 1 1 d . . .
C11 C -0.12706(11) 0.9362(2) 0.13508(11) 0.0422(5) Uani 1 1 d . . .
C12 C -0.11975(12) 0.8446(3) 0.18721(13) 0.0502(6) Uani 1 1 d . . .
C13 C -0.16061(13) 0.8520(3) 0.22171(13) 0.0520(6) Uani 1 1 d . . .
C14 C -0.20957(11) 0.9513(2) 0.20613(12) 0.0444(5) Uani 1 1 d . . .
C15 C -0.21585(12) 1.0423(3) 0.15354(12) 0.0477(6) Uani 1 1 d . . .
C16 C -0.17486(12) 1.0362(3) 0.11858(12) 0.0473(6) Uani 1 1 d . . .
C17 C -0.25311(11) 0.9655(3) 0.24296(12) 0.0483(6) Uani 1 1 d . . .
C18 C -0.24585(12) 0.9106(3) 0.30172(12) 0.0492(6) Uani 1 1 d . . .
C19 C -0.28996(11) 0.9260(2) 0.33761(12) 0.0444(5) Uani 1 1 d . . .
C20 C -0.26898(13) 0.9007(3) 0.40514(13) 0.0538(6) Uani 1 1 d . . .
C21 C -0.31006(16) 0.9147(3) 0.43979(13) 0.0643(8) Uani 1 1 d . . .
C22 C -0.37153(15) 0.9543(3) 0.40834(15) 0.0616(7) Uani 1 1 d . . .
C23 C -0.39286(13) 0.9787(3) 0.34195(15) 0.0598(7) Uani 1 1 d . . .
C24 C -0.35260(12) 0.9643(3) 0.30694(13) 0.0531(6) Uani 1 1 d . . .
H1A H 0.1138 1.0078 0.1316 0.080 Uiso 1 1 d . . .
H2A H 0.1153 1.2207 0.1904 0.080 Uiso 1 1 d . . .
H3A H 0.0260 1.2942 0.1996 0.080 Uiso 1 1 d . . .
H4A H -0.0650 1.1659 0.1584 0.080 Uiso 1 1 d . . .
H7A H -0.1938 0.8768 0.0151 0.080 Uiso 1 1 d . . .
H8A H -0.2293 0.7315 -0.0741 0.080 Uiso 1 1 d . . .
H9A H -0.1507 0.6098 -0.0974 0.080 Uiso 1 1 d . . .
H10A H -0.0438 0.6393 -0.0387 0.080 Uiso 1 1 d . . .
H12A H -0.0867 0.7752 0.1950 0.080 Uiso 1 1 d . . .
H13A H -0.1557 0.7910 0.2582 0.080 Uiso 1 1 d . . .
H15A H -0.2505 1.1167 0.1402 0.080 Uiso 1 1 d . . .
H16A H -0.1782 1.1004 0.0803 0.080 Uiso 1 1 d . . .
H17A H -0.2915 1.0249 0.2201 0.080 Uiso 1 1 d . . .
H18A H -0.2072 0.8608 0.3245 0.080 Uiso 1 1 d . . .
H20A H -0.2252 0.8775 0.4275 0.080 Uiso 1 1 d . . .
H21A H -0.2933 0.8929 0.4852 0.080 Uiso 1 1 d . . .
H22A H -0.3975 0.9562 0.4291 0.080 Uiso 1 1 d . . .
H23A H -0.4343 0.9985 0.3150 0.080 Uiso 1 1 d . . .
H24A H -0.3658 0.9761 0.2640 0.080 Uiso 1 1 d . . .

loop_
_atom_site_aniso_label
_atom_site_aniso_U_11
_atom_site_aniso_U_22
_atom_site_aniso_U_33
_atom_site_aniso_U_23
_atom_site_aniso_U_13
_atom_site_aniso_U_12
Zn1 0.04246(17) 0.04370(17) 0.05006(19) -0.00357(12) 0.01644(13) 0.00455(12)
Cl1 0.0724(5) 0.1127(7) 0.0935(6) -0.0278(5) 0.0545(5) -0.0144(5)
Cl2 0.0862(6) 0.0572(4) 0.0743(5) 0.0192(4) -0.0012(4) 0.0008(4)
N1 0.0473(11) 0.0377(10) 0.0529(12) -0.0016(9) 0.0208(9) -0.0006(9)
N2 0.0444(11) 0.0418(11) 0.0477(11) -0.0063(9) 0.0211(9) -0.0019(9)
N3 0.0464(11) 0.0440(11) 0.0382(10) -0.0021(8) 0.0157(9) 0.0006(9)
C1 0.0490(15) 0.0496(15) 0.0675(17) -0.0008(13) 0.0222(13) -0.0038(12)
C2 0.0618(17) 0.0511(15) 0.0649(18) -0.0072(13) 0.0219(14) -0.0188(13)
C3 0.079(2) 0.0485(15) 0.0672(19) -0.0168(13) 0.0341(16) -0.0152(14)
C4 0.0602(16) 0.0493(15) 0.0684(18) -0.0160(13) 0.0296(14) -0.0033(13)
C5 0.0496(13) 0.0374(12) 0.0392(12) 0.0025(9) 0.0179(10) 0.0017(10)
C6 0.0451(13) 0.0357(12) 0.0418(13) 0.0024(10) 0.0192(10) -0.0009(10)
C7 0.0443(14) 0.0585(16) 0.0606(17) -0.0063(13) 0.0193(12) 0.0008(12)
C8 0.0473(15) 0.079(2) 0.0542(16) -0.0067(14) 0.0116(13) -0.0146(14)
C9 0.0647(18) 0.0704(18) 0.0450(15) -0.0154(13) 0.0211(13) -0.0160(15)
C10 0.0587(16) 0.0578(15) 0.0461(14) -0.0079(12) 0.0222(12) 0.0003(13)
C11 0.0452(13) 0.0401(12) 0.0462(13) -0.0050(10) 0.0223(10) -0.0005(10)
C12 0.0535(15) 0.0420(14) 0.0581(16) 0.0048(11) 0.0231(12) 0.0124(11)
C13 0.0619(16) 0.0463(14) 0.0525(15) 0.0093(11) 0.0261(13) 0.0091(12)
C14 0.0490(13) 0.0385(12) 0.0484(14) -0.0031(10) 0.0203(11) -0.0003(10)
C15 0.0524(14) 0.0426(13) 0.0519(14) 0.0027(11) 0.0229(11) 0.0106(11)
C16 0.0547(14) 0.0425(13) 0.0491(14) 0.0052(11) 0.0235(11) 0.0069(11)
C17 0.0527(14) 0.0460(14) 0.0503(15) -0.0004(11) 0.0232(12) 0.0030(11)
C18 0.0478(14) 0.0488(14) 0.0518(15) -0.0012(12) 0.0181(11) -0.0022(11)
C19 0.0496(14) 0.0392(12) 0.0473(13) -0.0012(10) 0.0204(11) -0.0060(10)
C20 0.0551(15) 0.0598(16) 0.0466(15) -0.0009(12) 0.0178(12) -0.0049(12)
C21 0.082(2) 0.0703(19) 0.0454(15) -0.0065(14) 0.0287(15) -0.0163(16)
C22 0.073(2) 0.0541(16) 0.073(2) -0.0076(14) 0.0451(16) -0.0076(14)
C23 0.0548(16) 0.0509(16) 0.080(2) 0.0059(14) 0.0312(14) 0.0019(12)
C24 0.0544(15) 0.0551(15) 0.0525(15) 0.0073(12) 0.0218(12) 0.0006(12)

loop_
_geom_bond_atom_site_label_1
_geom_bond_atom_site_label_2
_geom_bond_distance
_geom_bond_site_symmetry_2
_geom_bond_publ_flag
Zn1 N3 2.021(2) . ?
Zn1 N1 2.0255(19) . ?
Zn1 Cl2 2.2038(8) . ?
Zn1 Cl1 2.2062(8) . ?
N1 C5 1.335(3) . ?
N1 C1 1.351(3) . ?
N2 C5 1.412(3) . ?
N2 C6 1.415(3) . ?
N2 C11 1.455(3) . ?
N3 C6 1.338(3) . ?
N3 C10 1.354(3) . ?
C1 C2 1.365(4) . ?
C2 C3 1.367(4) . ?
C3 C4 1.367(4) . ?
C4 C5 1.402(3) . ?
C6 C7 1.395(3) . ?
C7 C8 1.374(4) . ?
C8 C9 1.374(4) . ?
C9 C10 1.362(4) . ?
C11 C16 1.385(3) . ?
C11 C12 1.388(3) . ?
C12 C13 1.377(4) . ?
C13 C14 1.398(3) . ?
C14 C15 1.396(3) . ?
C14 C17 1.473(3) . ?
C15 C16 1.387(3) . ?
C17 C18 1.334(3) . ?
C18 C19 1.469(3) . ?
C19 C24 1.386(4) . ?
C19 C20 1.396(4) . ?
C20 C21 1.388(4) . ?
C21 C22 1.369(4) . ?
C22 C23 1.371(4) . ?
C23 C24 1.379(4) . ?
